data_4336739
loop_
_publ_author_name
'Alexios Grigoropoulos'
'Michael Pissas'
'Patroklos Papatolis'
'Vassilis Psycharis'
'Panayotis Kyritsis'
'Yiannis Sanakis'

_publ_section_title
;
 Spin-Relaxation Properties of a High-Spin Mononuclear MnIIIO6-Containing
 Complex
;
_journal_name_full 'Inorganic Chemistry'
_journal_page_first 12869
_journal_page_last 12871
_journal_paper_doi 10.1021/ic402042e
_journal_volume 52
_journal_year 2013
_chemical_formula_sum 'C73 H62 Cl2 Mn N3 O6 P6'
_chemical_formula_weight 1388.92
_chemical_name_systematic
;
 ?
;
_space_group_IT_number 2
_symmetry_cell_setting triclinic
_symmetry_space_group_name_Hall '-P 1'
_symmetry_space_group_name_H-M 'P -1'
_atom_sites_solution_hydrogens geom
_atom_sites_solution_primary direct
_atom_sites_solution_secondary difmap
_audit_creation_method SHELXL-97
_cell_angle_alpha 95.3180(10)
_cell_angle_beta 98.2760(10)
_cell_angle_gamma 97.0240(10)
_cell_formula_units_Z 2
_cell_length_a 13.4849(3)
_cell_length_b 13.6651(3)
_cell_length_c 18.6518(3)
_cell_measurement_temperature 170(2)
_cell_volume 3354.35(12)
_computing_cell_refinement 'CrystalClear, Rigaku MSC, 2005'
_computing_data_collection 'CrystalClear, Rigaku MSC, 2005'
_computing_data_reduction 'CrystalClear, Rigaku MSC, 2005'
_computing_structure_refinement 'SHELXL-97 (Sheldrick, 1997)'
_computing_structure_solution 'SHELXS-97 (Sheldrick, 1990)'
_diffrn_ambient_temperature 170(2)
_diffrn_measured_fraction_theta_full 0.936
_diffrn_measured_fraction_theta_max 0.936
_diffrn_measurement_device_type 'Rigaku R-AXIS SPIDER Image Plate'
_diffrn_measurement_method '\q scans'
_diffrn_radiation_monochromator graphite
_diffrn_radiation_source 'fine-focus sealed tube'
_diffrn_radiation_type CuK\a
_diffrn_radiation_wavelength 1.54178
_diffrn_reflns_av_R_equivalents 0.0481
_diffrn_reflns_av_sigmaI/netI 0.0422
_diffrn_reflns_limit_h_max 15
_diffrn_reflns_limit_h_min -15
_diffrn_reflns_limit_k_max 15
_diffrn_reflns_limit_k_min -16
_diffrn_reflns_limit_l_max 21
_diffrn_reflns_limit_l_min -21
_diffrn_reflns_number 68435
_diffrn_reflns_theta_full 65.00
_diffrn_reflns_theta_max 65.00
_diffrn_reflns_theta_min 6.57
_exptl_absorpt_coefficient_mu 4.132
_exptl_absorpt_correction_T_max 1.0000
_exptl_absorpt_correction_T_min 0.5613
_exptl_absorpt_correction_type empirical
_exptl_crystal_colour purple
_exptl_crystal_density_diffrn 1.375
_exptl_crystal_description prism
_exptl_crystal_F_000 1436
_exptl_crystal_size_max 0.621
_exptl_crystal_size_mid 0.385
_exptl_crystal_size_min 0.361
_refine_diff_density_max 0.411
_refine_diff_density_min -0.470
_refine_diff_density_rms 0.062
_refine_ls_extinction_method none
_refine_ls_goodness_of_fit_ref 1.068
_refine_ls_hydrogen_treatment mixed
_refine_ls_matrix_type full
_refine_ls_number_parameters 1072
_refine_ls_number_reflns 10651
_refine_ls_number_restraints 4
_refine_ls_restrained_S_all 1.068
_refine_ls_R_factor_all 0.0524
_refine_ls_R_factor_gt 0.0478
_refine_ls_shift/su_max 0.001
_refine_ls_shift/su_mean 0.000
_refine_ls_structure_factor_coef Fsqd
_refine_ls_weighting_details 'calc w=1/[\s^2^(Fo^2^)+(0.0321P)^2^+5.7941P] where P=(Fo^2^+2Fc^2^)/3'
_refine_ls_weighting_scheme calc
_refine_ls_wR_factor_gt 0.1079
_refine_ls_wR_factor_ref 0.1122
_reflns_number_gt 9676
_reflns_number_total 10651
_reflns_threshold_expression >2sigma(I)
_cod_data_source_file ic402042e_si_002.cif
_cod_data_source_block compound1
_cod_database_code 4336739

loop_
_symmetry_equiv_pos_as_xyz
'x, y, z'
'-x, -y, -z'

loop_
_atom_site_label
_atom_site_type_symbol
_atom_site_fract_x
_atom_site_fract_y
_atom_site_fract_z
_atom_site_U_iso_or_equiv
_atom_site_adp_type
_atom_site_occupancy
_atom_site_symmetry_multiplicity
_atom_site_calc_flag
_atom_site_refinement_flags
_atom_site_disorder_assembly
_atom_site_disorder_group
Mn1 Mn 0.18069(3) 0.19737(3) 0.22626(2) 0.01634(12) Uani 1 1 d . . .
P1 P 0.42312(5) 0.26888(6) 0.26569(4) 0.02435(19) Uani 1 1 d . . .
P2 P 0.34868(5) 0.15693(6) 0.13026(4) 0.02267(19) Uani 1 1 d . . .
P3 P 0.10131(5) 0.40008(6) 0.19867(4) 0.02140(18) Uani 1 1 d . . .
P4 P 0.10701(5) 0.34450(6) 0.34045(4) 0.02070(18) Uani 1 1 d . . .
P5 P 0.00858(5) -0.00023(6) 0.20416(4) 0.02371(19) Uani 1 1 d . . .
P6 P 0.17822(6) 0.01202(6) 0.31371(4) 0.02347(19) Uani 1 1 d . . .
O1 O 0.31902(14) 0.29589(15) 0.27038(11) 0.0244(5) Uani 1 1 d . . .
O2 O 0.23872(14) 0.15847(16) 0.14091(11) 0.0242(5) Uani 1 1 d . . .
O3 O 0.12572(15) 0.29772(15) 0.17307(11) 0.0237(5) Uani 1 1 d . . .
O4 O 0.12443(14) 0.24068(14) 0.31135(11) 0.0220(5) Uani 1 1 d . . .
O5 O 0.04385(15) 0.09971(16) 0.18254(12) 0.0290(5) Uani 1 1 d . . .
O6 O 0.23406(14) 0.09202(15) 0.27674(11) 0.0233(5) Uani 1 1 d . . .
N1 N 0.43432(18) 0.1918(2) 0.19830(15) 0.0288(6) Uani 1 1 d . . .
N2 N 0.10242(19) 0.42400(19) 0.28366(14) 0.0263(6) Uani 1 1 d . . .
N3 N 0.06642(18) -0.0317(2) 0.27711(15) 0.0288(6) Uani 1 1 d . . .
C1 C 0.5070(2) 0.3831(3) 0.26511(18) 0.0304(8) Uani 1 1 d . . .
C2 C 0.4704(3) 0.4724(3) 0.2628(2) 0.0405(9) Uani 1 1 d . . .
C3 C 0.5352(3) 0.5587(3) 0.2585(2) 0.0508(11) Uani 1 1 d . . .
C4 C 0.6358(3) 0.5560(3) 0.2575(2) 0.0522(11) Uani 1 1 d . . .
C5 C 0.6739(3) 0.4666(4) 0.2613(3) 0.0625(13) Uani 1 1 d . . .
C6 C 0.6105(3) 0.3806(3) 0.2648(3) 0.0523(11) Uani 1 1 d . . .
C7 C 0.4745(2) 0.2192(2) 0.34696(18) 0.0285(8) Uani 1 1 d . . .
C8 C 0.5314(3) 0.1407(3) 0.3435(2) 0.0411(9) Uani 1 1 d . . .
C9 C 0.5698(3) 0.1034(3) 0.4070(3) 0.0506(11) Uani 1 1 d . . .
C10 C 0.5537(3) 0.1441(3) 0.4732(3) 0.0520(12) Uani 1 1 d . . .
C11 C 0.4987(3) 0.2234(3) 0.4777(2) 0.0511(11) Uani 1 1 d . . .
C12 C 0.4591(3) 0.2604(3) 0.4146(2) 0.0415(9) Uani 1 1 d . . .
C13 C 0.3574(2) 0.0324(2) 0.09392(18) 0.0292(8) Uani 1 1 d . . .
C14 C 0.4511(3) 0.0014(3) 0.0905(2) 0.0449(10) Uani 1 1 d . . .
C15 C 0.4561(4) -0.0941(4) 0.0573(3) 0.0568(13) Uani 1 1 d . . .
C16 C 0.3703(4) -0.1555(3) 0.0272(3) 0.0562(12) Uani 1 1 d . . .
C17 C 0.2774(4) -0.1261(3) 0.0310(3) 0.0650(13) Uani 1 1 d . . .
C18 C 0.2710(3) -0.0322(3) 0.0644(3) 0.0497(11) Uani 1 1 d . . .
C19 C 0.3695(2) 0.2307(2) 0.05668(18) 0.0285(8) Uani 1 1 d . . .
C20 C 0.4540(3) 0.3020(3) 0.0634(2) 0.0381(9) Uani 1 1 d . . .
C21 C 0.4689(3) 0.3585(3) 0.0069(3) 0.0547(12) Uani 1 1 d . . .
C22 C 0.4008(4) 0.3440(4) -0.0563(3) 0.0665(15) Uani 1 1 d . . .
C23 C 0.3179(4) 0.2732(4) -0.0638(3) 0.0656(15) Uani 1 1 d . . .
C24 C 0.3018(3) 0.2168(3) -0.0076(2) 0.0475(11) Uani 1 1 d . . .
C25 C -0.0226(2) 0.4089(2) 0.14988(18) 0.0287(7) Uani 1 1 d . . .
C26 C -0.1025(3) 0.3456(4) 0.1639(3) 0.0604(13) Uani 1 1 d . . .
C27 C -0.1994(3) 0.3463(5) 0.1270(3) 0.0740(17) Uani 1 1 d . . .
C28 C -0.2156(3) 0.4108(4) 0.0773(3) 0.0728(16) Uani 1 1 d . . .
C29 C -0.1376(4) 0.4734(4) 0.0616(4) 0.087(2) Uani 1 1 d . . .
C30 C -0.0394(3) 0.4721(4) 0.0980(3) 0.0631(14) Uani 1 1 d . . .
C31 C 0.1893(2) 0.4904(2) 0.16888(17) 0.0264(7) Uani 1 1 d . . .
C32 C 0.1965(3) 0.5908(3) 0.1929(2) 0.0455(10) Uani 1 1 d . . .
C33 C 0.2658(4) 0.6592(3) 0.1693(3) 0.0569(12) Uani 1 1 d . . .
C34 C 0.3301(3) 0.6279(4) 0.1244(3) 0.0574(13) Uani 1 1 d . . .
C35 C 0.3252(3) 0.5294(4) 0.1018(3) 0.0615(14) Uani 1 1 d . . .
C36 C 0.2549(3) 0.4605(3) 0.1232(2) 0.0430(10) Uani 1 1 d . . .
C37 C -0.0110(2) 0.3264(3) 0.37530(19) 0.0308(8) Uani 1 1 d . . .
C38 C -0.0427(3) 0.4014(4) 0.4170(3) 0.0756(18) Uani 1 1 d . . .
C39 C -0.1378(4) 0.3887(5) 0.4380(3) 0.086(2) Uani 1 1 d . . .
C40 C -0.1998(3) 0.3028(4) 0.4190(3) 0.0653(14) Uani 1 1 d . . .
C41 C -0.1701(3) 0.2274(4) 0.3772(3) 0.0664(15) Uani 1 1 d . . .
C42 C -0.0756(3) 0.2396(3) 0.3548(3) 0.0496(11) Uani 1 1 d . . .
C43 C 0.2038(2) 0.3952(2) 0.41592(17) 0.0241(7) Uani 1 1 d . . .
C44 C 0.2721(2) 0.4780(3) 0.4111(2) 0.0307(8) Uani 1 1 d . . .
C45 C 0.3476(3) 0.5146(3) 0.4689(2) 0.0400(9) Uani 1 1 d . . .
C46 C 0.3563(3) 0.4699(3) 0.5318(2) 0.0448(10) Uani 1 1 d . . .
C47 C 0.2893(3) 0.3875(3) 0.5372(2) 0.0505(11) Uani 1 1 d . . .
C48 C 0.2134(3) 0.3504(3) 0.47956(19) 0.0383(9) Uani 1 1 d . . .
C49 C 0.0078(2) -0.0945(2) 0.13026(18) 0.0261(7) Uani 1 1 d . . .
C50 C -0.0356(3) -0.0811(3) 0.0602(2) 0.0466(10) Uani 1 1 d . . .
C51 C -0.0374(3) -0.1521(4) 0.0017(2) 0.0557(12) Uani 1 1 d . . .
C52 C 0.0015(4) -0.2374(4) 0.0123(3) 0.0602(13) Uani 1 1 d . . .
C53 C 0.0462(5) -0.2510(4) 0.0810(3) 0.0744(16) Uani 1 1 d . . .
C54 C 0.0486(4) -0.1807(3) 0.1394(2) 0.0513(11) Uani 1 1 d . . .
C55 C -0.1235(2) -0.0053(3) 0.21374(18) 0.0308(8) Uani 1 1 d . . .
C56 C -0.1702(3) -0.0754(4) 0.2498(2) 0.0602(14) Uani 1 1 d . . .
C57 C -0.2724(3) -0.0821(4) 0.2532(3) 0.0724(16) Uani 1 1 d . . .
H57 H -0.3028 -0.1307 0.2779 0.080 Uiso 1 1 calc R . .
C58 C -0.3285(3) -0.0183(4) 0.2206(3) 0.0696(15) Uani 1 1 d . . .
C59 C -0.2837(3) 0.0516(5) 0.1833(4) 0.101(2) Uani 1 1 d . . .
C60 C -0.1813(3) 0.0584(4) 0.1792(4) 0.0810(19) Uani 1 1 d . . .
C61 C 0.1764(3) 0.0549(2) 0.40822(18) 0.0303(8) Uani 1 1 d . . .
C62 C 0.0863(3) 0.0689(3) 0.4326(2) 0.0430(10) Uani 1 1 d . . .
C63 C 0.0865(4) 0.1024(3) 0.5053(3) 0.0623(14) Uani 1 1 d . . .
C64 C 0.1770(5) 0.1203(4) 0.5525(3) 0.0720(17) Uani 1 1 d . . .
C65 C 0.2661(5) 0.1066(4) 0.5289(3) 0.0698(15) Uani 1 1 d . . .
C66 C 0.2667(3) 0.0745(3) 0.4571(2) 0.0493(11) Uani 1 1 d . . .
C67 C 0.2573(2) -0.0857(3) 0.31954(19) 0.0330(8) Uani 1 1 d . . .
C68 C 0.2257(3) -0.1684(3) 0.3530(2) 0.0465(10) Uani 1 1 d . . .
C69 C 0.2852(4) -0.2427(3) 0.3607(3) 0.0618(13) Uani 1 1 d . . .
C70 C 0.3758(4) -0.2357(4) 0.3360(3) 0.0662(15) Uani 1 1 d . . .
C71 C 0.4086(4) -0.1546(4) 0.3025(3) 0.0629(13) Uani 1 1 d . . .
C72 C 0.3484(3) -0.0780(3) 0.2940(2) 0.0450(10) Uani 1 1 d . . .
C73A C 0.9420(5) 0.5918(4) 0.3277(2) 0.0585(19) Uiso 0.60 1 d PD A 1
Cl1A Cl 1.0154(2) 0.6616(2) 0.40510(17) 0.0955(9) Uani 0.60 1 d PD A 1
Cl2A Cl 0.9144(4) 0.6685(4) 0.2595(3) 0.122(2) Uani 0.60 1 d PD A 1
C73B C 0.9939(7) 0.6539(15) 0.2957(3) 0.123(6) Uiso 0.40 1 d PD B 2
Cl1B Cl 0.9518(5) 0.6875(4) 0.3778(3) 0.1203(19) Uani 0.40 1 d PD B 2
Cl2B Cl 0.8907(5) 0.6438(5) 0.2255(4) 0.100(2) Uani 0.40 1 d PD B 2
H2 H 0.397(3) 0.470(3) 0.2636(19) 0.038(10) Uiso 1 1 d . . .
H3 H 0.510(3) 0.624(4) 0.260(3) 0.078(15) Uiso 1 1 d . . .
H4 H 0.681(3) 0.618(3) 0.262(2) 0.067(13) Uiso 1 1 d . . .
H5 H 0.746(4) 0.462(4) 0.266(3) 0.090(16) Uiso 1 1 d . . .
H6 H 0.638(3) 0.320(3) 0.269(2) 0.070(14) Uiso 1 1 d . . .
H8 H 0.541(3) 0.116(3) 0.298(2) 0.045(12) Uiso 1 1 d . . .
H9 H 0.604(3) 0.047(3) 0.399(2) 0.059(12) Uiso 1 1 d . . .
H10 H 0.580(3) 0.118(3) 0.518(2) 0.050(11) Uiso 1 1 d . . .
H11 H 0.482(3) 0.250(3) 0.527(2) 0.060(13) Uiso 1 1 d . . .
H12 H 0.423(3) 0.310(3) 0.420(2) 0.044(11) Uiso 1 1 d . . .
H14 H 0.509(2) 0.044(2) 0.1155(18) 0.026(9) Uiso 1 1 d . . .
H15 H 0.519(3) -0.105(3) 0.061(2) 0.055(12) Uiso 1 1 d . . .
H16 H 0.376(3) -0.228(4) 0.002(3) 0.082(15) Uiso 1 1 d . . .
H17 H 0.211(4) -0.173(4) 0.008(3) 0.085(16) Uiso 1 1 d . . .
H18 H 0.207(4) -0.017(3) 0.072(3) 0.081(15) Uiso 1 1 d . . .
H20 H 0.499(3) 0.312(3) 0.108(2) 0.038(10) Uiso 1 1 d . . .
H21 H 0.530(3) 0.410(3) 0.016(2) 0.059(12) Uiso 1 1 d . . .
H22 H 0.411(4) 0.381(4) -0.093(3) 0.087(16) Uiso 1 1 d . . .
H23 H 0.280(3) 0.262(3) -0.101(3) 0.061(15) Uiso 1 1 d . . .
H24 H 0.247(3) 0.168(3) -0.015(2) 0.044(11) Uiso 1 1 d . . .
H26 H -0.092(3) 0.299(3) 0.199(2) 0.061(13) Uiso 1 1 d . . .
H27 H -0.255(4) 0.309(4) 0.136(3) 0.086(17) Uiso 1 1 d . . .
H28 H -0.283(4) 0.414(4) 0.052(3) 0.107(19) Uiso 1 1 d . . .
H29 H -0.145(4) 0.521(4) 0.026(3) 0.12(2) Uiso 1 1 d . . .
H30 H 0.014(3) 0.518(3) 0.090(3) 0.073(15) Uiso 1 1 d . . .
H32 H 0.155(3) 0.611(3) 0.225(2) 0.062(14) Uiso 1 1 d . . .
H33 H 0.266(4) 0.731(4) 0.185(3) 0.089(17) Uiso 1 1 d . . .
H34 H 0.379(3) 0.670(3) 0.107(2) 0.061(12) Uiso 1 1 d . . .
H35 H 0.365(4) 0.503(4) 0.072(3) 0.078(16) Uiso 1 1 d . . .
H36 H 0.248(3) 0.397(3) 0.109(2) 0.048(12) Uiso 1 1 d . . .
H38 H 0.000(4) 0.457(4) 0.4370 0.11(2) Uiso 1 1 d . . .
H39 H -0.157(4) 0.439(4) 0.467(3) 0.089(17) Uiso 1 1 d . . .
H40 H -0.267(3) 0.298(3) 0.435(2) 0.073(14) Uiso 1 1 d . . .
H41 H -0.217(5) 0.161(5) 0.360(3) 0.14(2) Uiso 1 1 d . . .
H42 H -0.051(3) 0.186(3) 0.324(2) 0.067(13) Uiso 1 1 d . . .
H44 H 0.265(2) 0.502(2) 0.3692(19) 0.030(9) Uiso 1 1 d . . .
H45 H 0.395(3) 0.566(3) 0.464(2) 0.045(11) Uiso 1 1 d . . .
H46 H 0.405(3) 0.494(3) 0.570(2) 0.033(9) Uiso 1 1 d . . .
H47 H 0.293(3) 0.364(3) 0.579(2) 0.055(12) Uiso 1 1 d . . .
H48 H 0.170(3) 0.296(3) 0.482(2) 0.062(13) Uiso 1 1 d . . .
H50 H -0.062(3) -0.022(3) 0.053(2) 0.066(14) Uiso 1 1 d . . .
H51 H -0.065(4) -0.144(4) -0.048(3) 0.092(17) Uiso 1 1 d . . .
H52 H 0.001(4) -0.287(4) -0.024(3) 0.080(17) Uiso 1 1 d . . .
H53 H 0.069(4) -0.314(4) 0.086(3) 0.083(16) Uiso 1 1 d . . .
H54 H 0.072(3) -0.187(3) 0.186(2) 0.052(12) Uiso 1 1 d . . .
H56 H -0.128(3) -0.109(3) 0.276(2) 0.062(13) Uiso 1 1 d . . .
H58 H -0.398(4) -0.026(4) 0.224(3) 0.095(17) Uiso 1 1 d . . .
H59 H -0.322(5) 0.106(5) 0.161(3) 0.13(2) Uiso 1 1 d . . .
H60 H -0.145(4) 0.114(4) 0.162(3) 0.090(17) Uiso 1 1 d . . .
H62 H 0.022(3) 0.051(3) 0.397(2) 0.049(11) Uiso 1 1 d . . .
H63 H 0.027(3) 0.113(3) 0.522(3) 0.068(14) Uiso 1 1 d . . .
H64 H 0.178(4) 0.133(4) 0.600(3) 0.083(17) Uiso 1 1 d . . .
H65 H 0.331(4) 0.119(4) 0.564(3) 0.085(16) Uiso 1 1 d . . .
H66 H 0.329(3) 0.061(3) 0.439(2) 0.063(13) Uiso 1 1 d . . .
H68 H 0.164(3) -0.177(3) 0.371(2) 0.060(13) Uiso 1 1 d . . .
H69 H 0.264(3) -0.296(3) 0.386(2) 0.070(14) Uiso 1 1 d . . .
H70 H 0.417(4) -0.283(4) 0.341(3) 0.104(19) Uiso 1 1 d . . .
H71 H 0.469(3) -0.150(3) 0.280(2) 0.049(11) Uiso 1 1 d . . .
H72 H 0.371(3) -0.018(3) 0.268(2) 0.046(11) Uiso 1 1 d . . .

loop_
_atom_site_aniso_label
_atom_site_aniso_U_11
_atom_site_aniso_U_22
_atom_site_aniso_U_33
_atom_site_aniso_U_23
_atom_site_aniso_U_13
_atom_site_aniso_U_12
Mn1 0.0153(2) 0.0192(3) 0.0155(3) 0.0015(2) 0.00328(18) 0.00525(18)
P1 0.0171(4) 0.0330(5) 0.0229(5) 0.0036(4) 0.0027(3) 0.0031(3)
P2 0.0209(4) 0.0290(4) 0.0212(4) 0.0032(4) 0.0086(3) 0.0091(3)
P3 0.0223(4) 0.0210(4) 0.0211(4) 0.0013(4) 0.0002(3) 0.0080(3)
P4 0.0188(3) 0.0238(4) 0.0193(4) -0.0024(4) 0.0049(3) 0.0036(3)
P5 0.0199(4) 0.0272(4) 0.0221(5) 0.0014(4) 0.0001(3) 0.0001(3)
P6 0.0229(4) 0.0246(4) 0.0216(5) 0.0041(4) -0.0009(3) 0.0020(3)
O1 0.0191(10) 0.0286(12) 0.0249(13) 0.0010(10) 0.0028(9) 0.0026(9)
O2 0.0183(10) 0.0348(13) 0.0206(12) 0.0013(10) 0.0055(8) 0.0071(9)
O3 0.0298(11) 0.0227(11) 0.0206(12) 0.0018(10) 0.0037(9) 0.0122(9)
O4 0.0213(10) 0.0212(11) 0.0251(12) 0.0041(10) 0.0058(9) 0.0052(8)
O5 0.0247(11) 0.0277(12) 0.0308(14) 0.0045(11) -0.0053(9) -0.0015(9)
O6 0.0198(10) 0.0242(11) 0.0260(13) 0.0031(10) 0.0024(9) 0.0051(8)
N1 0.0220(13) 0.0402(17) 0.0260(16) 0.0000(13) 0.0075(11) 0.0103(12)
N2 0.0321(14) 0.0262(15) 0.0215(15) 0.0007(12) 0.0028(11) 0.0116(11)
N3 0.0259(13) 0.0320(16) 0.0254(16) 0.0066(13) 0.0001(11) -0.0057(11)
C1 0.0262(16) 0.039(2) 0.0220(19) -0.0011(16) 0.0001(13) -0.0017(14)
C2 0.0349(19) 0.042(2) 0.042(2) 0.0027(19) 0.0040(17) -0.0017(17)
C3 0.055(2) 0.041(2) 0.055(3) 0.012(2) 0.008(2) -0.004(2)
C4 0.053(2) 0.052(3) 0.045(3) 0.004(2) 0.007(2) -0.020(2)
C5 0.029(2) 0.074(3) 0.081(4) 0.011(3) 0.011(2) -0.011(2)
C6 0.0248(18) 0.056(3) 0.076(3) 0.013(2) 0.0065(19) -0.0009(18)
C7 0.0203(15) 0.0342(19) 0.029(2) 0.0053(16) 0.0005(13) 0.0006(13)
C8 0.0361(19) 0.045(2) 0.041(3) 0.004(2) -0.0003(18) 0.0103(17)
C9 0.048(2) 0.046(3) 0.057(3) 0.013(2) -0.007(2) 0.015(2)
C10 0.050(2) 0.055(3) 0.044(3) 0.017(2) -0.018(2) 0.000(2)
C11 0.062(3) 0.059(3) 0.028(2) 0.006(2) -0.004(2) 0.004(2)
C12 0.046(2) 0.050(3) 0.029(2) 0.0040(19) -0.0005(17) 0.0131(19)
C13 0.0353(17) 0.0333(19) 0.0237(19) 0.0061(16) 0.0119(14) 0.0132(15)
C14 0.040(2) 0.041(2) 0.059(3) 0.001(2) 0.014(2) 0.0178(19)
C15 0.057(3) 0.059(3) 0.064(3) 0.002(2) 0.023(2) 0.038(2)
C16 0.080(3) 0.034(2) 0.061(3) 0.007(2) 0.025(3) 0.014(2)
C17 0.068(3) 0.036(3) 0.089(4) -0.012(3) 0.021(3) 0.003(2)
C18 0.041(2) 0.036(2) 0.069(3) -0.006(2) 0.014(2) 0.0007(18)
C19 0.0315(17) 0.0314(19) 0.029(2) 0.0063(16) 0.0144(14) 0.0144(14)
C20 0.0342(19) 0.046(2) 0.040(2) 0.012(2) 0.0163(18) 0.0103(17)
C21 0.047(2) 0.061(3) 0.067(3) 0.033(3) 0.026(2) 0.010(2)
C22 0.068(3) 0.086(4) 0.066(3) 0.050(3) 0.035(3) 0.027(3)
C23 0.066(3) 0.101(4) 0.037(3) 0.030(3) 0.008(2) 0.024(3)
C24 0.044(2) 0.066(3) 0.036(2) 0.017(2) 0.0078(18) 0.009(2)
C25 0.0259(16) 0.0306(19) 0.0274(19) -0.0072(16) -0.0035(14) 0.0122(14)
C26 0.032(2) 0.093(4) 0.054(3) 0.027(3) -0.0066(19) -0.001(2)
C27 0.027(2) 0.130(5) 0.058(3) 0.012(3) -0.003(2) -0.007(3)
C28 0.032(2) 0.105(4) 0.075(4) 0.002(3) -0.021(2) 0.024(3)
C29 0.062(3) 0.077(4) 0.111(5) 0.039(4) -0.042(3) 0.013(3)
C30 0.044(2) 0.057(3) 0.081(4) 0.028(3) -0.026(2) 0.003(2)
C31 0.0275(16) 0.0298(18) 0.0204(18) 0.0056(15) -0.0053(13) 0.0067(13)
C32 0.058(2) 0.035(2) 0.041(3) 0.001(2) 0.006(2) -0.0004(19)
C33 0.077(3) 0.038(3) 0.047(3) 0.010(2) -0.006(2) -0.016(2)
C34 0.051(2) 0.063(3) 0.056(3) 0.036(3) -0.001(2) -0.011(2)
C35 0.055(3) 0.068(3) 0.075(4) 0.036(3) 0.031(3) 0.015(2)
C36 0.048(2) 0.038(2) 0.049(3) 0.016(2) 0.0157(19) 0.0138(19)
C37 0.0210(15) 0.040(2) 0.031(2) -0.0037(17) 0.0076(14) 0.0009(14)
C38 0.042(2) 0.073(3) 0.103(4) -0.056(3) 0.044(3) -0.018(2)
C39 0.047(3) 0.094(4) 0.113(5) -0.057(4) 0.049(3) -0.004(3)
C40 0.027(2) 0.082(4) 0.086(4) -0.011(3) 0.029(2) -0.003(2)
C41 0.036(2) 0.052(3) 0.112(4) -0.002(3) 0.033(3) -0.008(2)
C42 0.034(2) 0.042(2) 0.073(3) -0.007(2) 0.023(2) -0.0028(17)
C43 0.0224(15) 0.0277(17) 0.0223(18) -0.0023(15) 0.0072(13) 0.0031(13)
C44 0.0264(16) 0.036(2) 0.029(2) 0.0039(17) 0.0051(15) 0.0001(14)
C45 0.0280(18) 0.039(2) 0.046(3) -0.008(2) 0.0033(17) -0.0087(16)
C46 0.033(2) 0.059(3) 0.034(2) -0.010(2) -0.0087(18) 0.0019(18)
C47 0.063(3) 0.060(3) 0.023(2) 0.006(2) -0.0068(19) -0.002(2)
C48 0.047(2) 0.041(2) 0.021(2) 0.0009(18) 0.0025(16) -0.0104(18)
C49 0.0230(15) 0.0279(18) 0.0255(19) 0.0022(15) 0.0030(13) -0.0032(13)
C50 0.051(2) 0.055(3) 0.031(2) -0.003(2) -0.0055(18) 0.019(2)
C51 0.054(3) 0.082(4) 0.024(2) -0.013(3) -0.0063(19) 0.013(2)
C52 0.063(3) 0.058(3) 0.051(3) -0.029(3) 0.004(2) 0.007(2)
C53 0.123(5) 0.044(3) 0.057(3) -0.006(3) 0.004(3) 0.033(3)
C54 0.086(3) 0.036(2) 0.030(2) -0.003(2) 0.001(2) 0.017(2)
C55 0.0247(16) 0.038(2) 0.0265(19) -0.0053(16) -0.0007(14) 0.0044(14)
C56 0.031(2) 0.106(4) 0.054(3) 0.043(3) 0.0156(19) 0.018(2)
C57 0.036(2) 0.132(5) 0.059(3) 0.044(3) 0.019(2) 0.012(3)
C58 0.027(2) 0.095(4) 0.089(4) 0.004(3) 0.016(2) 0.012(2)
C59 0.034(2) 0.085(4) 0.192(7) 0.054(5) 0.006(3) 0.020(3)
C60 0.031(2) 0.064(3) 0.154(6) 0.051(4) 0.009(3) 0.007(2)
C61 0.0438(19) 0.0284(18) 0.0177(18) 0.0048(15) 0.0028(14) 0.0022(15)
C62 0.053(2) 0.038(2) 0.037(2) 0.0015(19) 0.019(2) -0.0086(18)
C63 0.086(4) 0.050(3) 0.052(3) 0.001(2) 0.041(3) -0.014(3)
C64 0.129(5) 0.063(3) 0.019(3) 0.010(2) 0.013(3) -0.012(3)
C65 0.105(4) 0.066(3) 0.031(3) 0.006(2) -0.019(3) 0.016(3)
C66 0.061(3) 0.050(3) 0.029(2) -0.004(2) -0.015(2) 0.012(2)
C67 0.0357(18) 0.0296(19) 0.031(2) 0.0038(16) -0.0068(15) 0.0071(15)
C68 0.063(3) 0.032(2) 0.042(3) 0.0079(19) -0.002(2) 0.0091(19)
C69 0.101(4) 0.042(3) 0.044(3) 0.011(2) -0.006(3) 0.028(3)
C70 0.097(4) 0.053(3) 0.047(3) -0.005(2) -0.019(3) 0.048(3)
C71 0.051(3) 0.065(3) 0.072(4) -0.007(3) -0.001(2) 0.032(2)
C72 0.037(2) 0.040(2) 0.056(3) 0.003(2) -0.0012(18) 0.0135(17)
Cl1A 0.117(2) 0.0702(18) 0.093(2) -0.0029(15) 0.0334(18) -0.0216(16)
Cl2A 0.119(3) 0.097(4) 0.158(5) 0.056(3) 0.018(3) 0.022(3)
Cl1B 0.194(6) 0.091(3) 0.099(4) 0.013(3) 0.074(4) 0.051(4)
Cl2B 0.084(3) 0.076(3) 0.141(6) -0.012(3) 0.062(4) -0.015(2)

loop_
_atom_type_symbol
_atom_type_description
_atom_type_scat_dispersion_real
_atom_type_scat_dispersion_imag
_atom_type_scat_source
C C 0.0181 0.0091 'International Tables Vol C Tables 4.2.6.8 and 6.1.1.4'
H H 0.0000 0.0000 'International Tables Vol C Tables 4.2.6.8 and 6.1.1.4'
O O 0.0492 0.0322 'International Tables Vol C Tables 4.2.6.8 and 6.1.1.4'
N N 0.0311 0.0180 'International Tables Vol C Tables 4.2.6.8 and 6.1.1.4'
Mn Mn -0.5299 2.8052 'International Tables Vol C Tables 4.2.6.8 and 6.1.1.4'
P P 0.2955 0.4335 'International Tables Vol C Tables 4.2.6.8 and 6.1.1.4'
Cl Cl 0.3639 0.7018 'International Tables Vol C Tables 4.2.6.8 and 6.1.1.4'

loop_
_geom_angle_atom_site_label_1
_geom_angle_atom_site_label_2
_geom_angle_atom_site_label_3
_geom_angle
O3 Mn1 O4 91.64(8)
O3 Mn1 O2 87.13(8)
O4 Mn1 O2 178.13(9)
O3 Mn1 O6 177.72(9)
O4 Mn1 O6 89.86(8)
O2 Mn1 O6 91.42(8)
O3 Mn1 O5 87.70(8)
O4 Mn1 O5 91.40(9)
O2 Mn1 O5 89.95(9)
O6 Mn1 O5 90.55(8)
O3 Mn1 O1 92.34(8)
O4 Mn1 O1 88.66(8)
O2 Mn1 O1 89.99(8)
O6 Mn1 O1 89.41(8)
O5 Mn1 O1 179.93(10)
O1 P1 N1 117.22(13)
O1 P1 C7 111.35(13)
N1 P1 C7 106.59(15)
O1 P1 C1 107.57(14)
N1 P1 C1 109.24(15)
C7 P1 C1 104.10(15)
O2 P2 N1 118.18(13)
O2 P2 C13 106.28(14)
N1 P2 C13 110.20(15)
O2 P2 C19 106.87(12)
N1 P2 C19 109.93(15)
C13 P2 C19 104.45(15)
O3 P3 N2 116.34(12)
O3 P3 C31 107.63(13)
N2 P3 C31 109.42(15)
O3 P3 C25 106.00(14)
N2 P3 C25 109.74(14)
C31 P3 C25 107.31(14)
O4 P4 N2 116.34(13)
O4 P4 C43 110.43(13)
N2 P4 C43 107.32(14)
O4 P4 C37 105.09(14)
N2 P4 C37 109.97(14)
C43 P4 C37 107.38(15)
O5 P5 N3 117.59(13)
O5 P5 C49 109.78(13)
N3 P5 C49 109.32(15)
O5 P5 C55 108.32(14)
N3 P5 C55 107.36(14)
C49 P5 C55 103.53(15)
O6 P6 N3 117.26(12)
O6 P6 C67 105.86(13)
N3 P6 C67 110.51(15)
O6 P6 C61 110.75(14)
N3 P6 C61 108.23(15)
C67 P6 C61 103.33(15)
P1 O1 Mn1 123.38(13)
P2 O2 Mn1 131.02(13)
P3 O3 Mn1 131.43(13)
P4 O4 Mn1 130.13(12)
P5 O5 Mn1 127.98(12)
P6 O6 Mn1 128.88(11)
P2 N1 P1 124.18(15)
P3 N2 P4 124.79(17)
P6 N3 P5 125.21(16)
C2 C1 C6 119.0(3)
C2 C1 P1 121.0(3)
C6 C1 P1 119.9(3)
C1 C2 C3 120.3(4)
C1 C2 H2 116(2)
C3 C2 H2 124(2)
C4 C3 C2 120.6(4)
C4 C3 H3 118(3)
C2 C3 H3 121(3)
C3 C4 C5 119.5(4)
C3 C4 H4 119(3)
C5 C4 H4 121(3)
C6 C5 C4 120.4(4)
C6 C5 H5 117(3)
C4 C5 H5 123(3)
C5 C6 C1 120.2(4)
C5 C6 H6 119(3)
C1 C6 H6 120(3)
C12 C7 C8 119.0(3)
C12 C7 P1 119.7(3)
C8 C7 P1 121.2(3)
C9 C8 C7 120.1(4)
C9 C8 H8 124(2)
C7 C8 H8 116(2)
C10 C9 C8 120.4(4)
C10 C9 H9 126(3)
C8 C9 H9 114(3)
C9 C10 C11 120.2(4)
C9 C10 H10 121(2)
C11 C10 H10 119(2)
C12 C11 C10 119.8(4)
C12 C11 H11 120(2)
C10 C11 H11 120(2)
C7 C12 C11 120.5(4)
C7 C12 H12 122(3)
C11 C12 H12 117(3)
C18 C13 C14 118.7(4)
C18 C13 P2 120.5(3)
C14 C13 P2 120.6(3)
C13 C14 C15 119.6(4)
C13 C14 H14 118(2)
C15 C14 H14 122(2)
C16 C15 C14 120.6(4)
C16 C15 H15 130(3)
C14 C15 H15 110(3)
C15 C16 C17 120.3(4)
C15 C16 H16 120(3)
C17 C16 H16 120(3)
C16 C17 C18 119.8(5)
C16 C17 H17 121(3)
C18 C17 H17 119(3)
C13 C18 C17 120.9(4)
C13 C18 H18 120(3)
C17 C18 H18 118(3)
C24 C19 C20 118.6(3)
C24 C19 P2 120.6(3)
C20 C19 P2 120.8(3)
C21 C20 C19 120.3(4)
C21 C20 H20 122(2)
C19 C20 H20 118(2)
C22 C21 C20 120.3(4)
C22 C21 H21 123(2)
C20 C21 H21 116(2)
C21 C22 C23 119.8(4)
C21 C22 H22 120(3)
C23 C22 H22 120(3)
C22 C23 C24 120.4(5)
C22 C23 H23 120(3)
C24 C23 H23 119(3)
C19 C24 C23 120.5(4)
C19 C24 H24 121(2)
C23 C24 H24 119(2)
C30 C25 C26 119.0(3)
C30 C25 P3 123.5(3)
C26 C25 P3 117.5(3)
C25 C26 C27 120.7(4)
C25 C26 H26 120(3)
C27 C26 H26 119(3)
C28 C27 C26 119.9(5)
C28 C27 H27 115(3)
C26 C27 H27 125(3)
C27 C28 C29 120.7(4)
C27 C28 H28 121(3)
C29 C28 H28 118(3)
C28 C29 C30 119.6(5)
C28 C29 H29 124(3)
C30 C29 H29 116(3)
C25 C30 C29 120.1(5)
C25 C30 H30 119(3)
C29 C30 H30 120(3)
C36 C31 C32 118.6(3)
C36 C31 P3 120.0(3)
C32 C31 P3 121.4(3)
C33 C32 C31 120.2(4)
C33 C32 H32 121(3)
C31 C32 H32 119(3)
C34 C33 C32 120.1(5)
C34 C33 H33 122(3)
C32 C33 H33 118(3)
C35 C34 C33 120.1(4)
C35 C34 H34 115(3)
C33 C34 H34 125(3)
C34 C35 C36 120.6(5)
C34 C35 H35 125(3)
C36 C35 H35 115(3)
C35 C36 C31 120.3(4)
C35 C36 H36 124(3)
C31 C36 H36 116(3)
C42 C37 C38 118.4(3)
C42 C37 P4 119.9(3)
C38 C37 P4 121.4(3)
C37 C38 C39 120.5(4)
C37 C38 H38 122(3)
C39 C38 H38 117(3)
C40 C39 C38 120.8(5)
C40 C39 H39 120(3)
C38 C39 H39 120(3)
C39 C40 C41 119.7(4)
C39 C40 H40 118(3)
C41 C40 H40 123(3)
C40 C41 C42 120.2(4)
C40 C41 H41 122(4)
C42 C41 H41 118(4)
C37 C42 C41 120.4(4)
C37 C42 H42 117(2)
C41 C42 H42 122(2)
C48 C43 C44 118.5(3)
C48 C43 P4 120.4(3)
C44 C43 P4 121.1(2)
C45 C44 C43 120.4(3)
C45 C44 H44 124(2)
C43 C44 H44 115(2)
C46 C45 C44 120.6(4)
C46 C45 H45 119(2)
C44 C45 H45 120(2)
C45 C46 C47 119.6(4)
C45 C46 H46 121(2)
C47 C46 H46 119(2)
C46 C47 C48 120.1(4)
C46 C47 H47 118(3)
C48 C47 H47 122(3)
C43 C48 C47 120.8(4)
C43 C48 H48 118(3)
C47 C48 H48 121(3)
C54 C49 C50 117.6(4)
C54 C49 P5 122.9(3)
C50 C49 P5 119.5(3)
C51 C50 C49 121.2(4)
C51 C50 H50 121(3)
C49 C50 H50 118(3)
C52 C51 C50 120.2(4)
C52 C51 H51 116(3)
C50 C51 H51 123(3)
C51 C52 C53 119.3(5)
C51 C52 H52 124(3)
C53 C52 H52 116(3)
C52 C53 C54 120.8(5)
C52 C53 H53 116(3)
C54 C53 H53 123(3)
C49 C54 C53 120.9(4)
C49 C54 H54 114(3)
C53 C54 H54 125(3)
C56 C55 C60 118.4(3)
C56 C55 P5 121.9(3)
C60 C55 P5 119.5(3)
C55 C56 C57 121.3(4)
C55 C56 H56 115(3)
C57 C56 H56 123(3)
C58 C57 C56 120.2(4)
C58 C57 H57 119.9
C56 C57 H57 119.9
C57 C58 C59 119.5(4)
C57 C58 H58 117(3)
C59 C58 H58 123(3)
C58 C59 C60 120.7(5)
C58 C59 H59 123(4)
C60 C59 H59 116(4)
C55 C60 C59 119.9(5)
C55 C60 H60 117(3)
C59 C60 H60 122(3)
C62 C61 C66 119.5(4)
C62 C61 P6 120.8(3)
C66 C61 P6 119.7(3)
C61 C62 C63 120.0(4)
C61 C62 H62 118(2)
C63 C62 H62 122(2)
C64 C63 C62 119.1(5)
C64 C63 H63 120(3)
C62 C63 H63 121(3)
C65 C64 C63 121.2(5)
C65 C64 H64 118(3)
C63 C64 H64 121(3)
C64 C65 C66 120.0(5)
C64 C65 H65 121(3)
C66 C65 H65 119(3)
C65 C66 C61 120.2(5)
C65 C66 H66 122(3)
C61 C66 H66 118(3)
C72 C67 C68 120.1(3)
C72 C67 P6 121.5(3)
C68 C67 P6 118.4(3)
C69 C68 C67 120.2(4)
C69 C68 H68 117(3)
C67 C68 H68 123(3)
C70 C69 C68 120.3(5)
C70 C69 H69 122(3)
C68 C69 H69 118(3)
C69 C70 C71 120.5(4)
C69 C70 H70 122(4)
C71 C70 H70 117(4)
C70 C71 C72 119.9(5)
C70 C71 H71 123(2)
C72 C71 H71 117(2)
C67 C72 C71 119.0(4)
C67 C72 H72 120(2)
C71 C72 H72 121(2)
Cl2A C73A Cl1A 110.2(3)
Cl1B C73B Cl2B 107.8(5)

loop_
_geom_bond_atom_site_label_1
_geom_bond_atom_site_label_2
_geom_bond_distance
Mn1 O3 1.9243(19)
Mn1 O4 1.930(2)
Mn1 O2 1.932(2)
Mn1 O6 1.9459(19)
Mn1 O5 2.148(2)
Mn1 O1 2.170(2)
P1 O1 1.5069(19)
P1 N1 1.600(3)
P1 C7 1.801(3)
P1 C1 1.814(3)
P2 O2 1.5265(19)
P2 N1 1.582(3)
P2 C13 1.796(3)
P2 C19 1.811(3)
P3 O3 1.525(2)
P3 N2 1.586(3)
P3 C31 1.788(3)
P3 C25 1.808(3)
P4 O4 1.529(2)
P4 N2 1.586(2)
P4 C43 1.798(3)
P4 C37 1.802(3)
P5 O5 1.501(2)
P5 N3 1.590(3)
P5 C49 1.795(3)
P5 C55 1.809(3)
P6 O6 1.525(2)
P6 N3 1.582(3)
P6 C67 1.809(3)
P6 C61 1.810(3)
C1 C2 1.374(5)
C1 C6 1.400(5)
C2 C3 1.395(5)
C2 H2 0.99(3)
C3 C4 1.365(6)
C3 H3 1.00(5)
C4 C5 1.385(6)
C4 H4 0.97(4)
C5 C6 1.379(6)
C5 H5 0.97(5)
C6 H6 0.96(4)
C7 C12 1.387(5)
C7 C8 1.394(5)
C8 C9 1.389(5)
C8 H8 0.91(4)
C9 C10 1.365(6)
C9 H9 0.96(4)
C10 C11 1.389(6)
C10 H10 0.98(4)
C11 C12 1.388(5)
C11 H11 1.01(4)
C12 H12 0.88(4)
C13 C18 1.383(5)
C13 C14 1.389(4)
C14 C15 1.406(6)
C14 H14 0.95(3)
C15 C16 1.358(7)
C15 H15 0.88(4)
C16 C17 1.370(6)
C16 H16 1.08(5)
C17 C18 1.392(6)
C17 H17 1.05(5)
C18 H18 0.94(5)
C19 C24 1.381(5)
C19 C20 1.388(5)
C20 C21 1.387(5)
C20 H20 0.94(4)
C21 C22 1.368(7)
C21 H21 1.01(4)
C22 C23 1.369(7)
C22 H22 0.91(5)
C23 C24 1.384(6)
C23 H23 0.80(4)
C24 H24 0.92(4)
C25 C30 1.367(5)
C25 C26 1.369(5)
C26 C27 1.388(6)
C26 H26 0.96(4)
C27 C28 1.350(7)
C27 H27 0.90(5)
C28 C29 1.357(7)
C28 H28 0.97(6)
C29 C30 1.402(6)
C29 H29 0.98(6)
C30 H30 0.94(5)
C31 C36 1.384(5)
C31 C32 1.391(5)
C32 C33 1.387(6)
C32 H32 0.92(4)
C33 C34 1.367(7)
C33 H33 1.00(5)
C34 C35 1.363(7)
C34 H34 0.94(4)
C35 C36 1.380(6)
C35 H35 0.91(5)
C36 H36 0.87(4)
C37 C42 1.370(5)
C37 C38 1.377(5)
C38 C39 1.388(5)
C38 H38 0.91(5)
C39 C40 1.343(7)
C39 H39 0.92(5)
C40 C41 1.367(6)
C40 H40 0.99(4)
C41 C42 1.394(5)
C41 H41 1.04(7)
C42 H42 1.01(4)
C43 C48 1.382(4)
C43 C44 1.387(4)
C44 C45 1.382(5)
C44 H44 0.87(3)
C45 C46 1.369(6)
C45 H45 0.91(4)
C46 C47 1.376(6)
C46 H46 0.91(4)
C47 C48 1.384(5)
C47 H47 0.87(4)
C48 H48 0.90(4)
C49 C54 1.375(5)
C49 C50 1.391(5)
C50 C51 1.386(6)
C50 H50 0.93(4)
C51 C52 1.355(7)
C51 H51 0.96(5)
C52 C53 1.376(7)
C52 H52 0.91(5)
C53 C54 1.378(6)
C53 H53 0.95(5)
C54 H54 0.89(4)
C55 C56 1.364(5)
C55 C60 1.380(5)
C56 C57 1.381(5)
C56 H56 0.89(4)
C57 C58 1.352(7)
C57 H57 0.9300
C58 C59 1.366(7)
C58 H58 0.94(5)
C59 C60 1.387(6)
C59 H59 1.03(6)
C60 H60 0.96(5)
C61 C62 1.385(5)
C61 C66 1.392(5)
C62 C63 1.390(6)
C62 H62 1.01(4)
C63 C64 1.380(7)
C63 H63 0.93(4)
C64 C65 1.365(8)
C64 H64 0.89(5)
C65 C66 1.372(6)
C65 H65 1.00(5)
C66 H66 0.97(4)
C67 C72 1.376(5)
C67 C68 1.392(5)
C68 C69 1.375(6)
C68 H68 0.94(4)
C69 C70 1.361(7)
C69 H69 0.94(4)
C70 C71 1.380(7)
C70 H70 0.90(6)
C71 C72 1.407(5)
C71 H71 0.96(4)
C72 H72 1.03(4)
C73A Cl2A 1.749(3)
C73A Cl1A 1.753(3)
C73B Cl1B 1.750(3)
C73B Cl2B 1.750(3)
